data_7122193
loop_
_publ_author_name
'Zou, Dan-Hong'
'Cui, Li-Na'
'Liu, Pei-Yi'
'Yang, Shen'
'Zhu, Qin-Yu'
'Dai, Jie'

_publ_section_title
;
 Triphenylamine derived titanium oxo clusters: an approach to effective
 organic-inorganic hybrid dyes for photoactive electrodes.
;
_journal_issue 71
_journal_name_full 'Chemical communications (Cambridge, England)'
_journal_page_first 9933
_journal_page_last 9936
_journal_paper_doi 10.1039/c8cc05441j
_journal_volume 54
_journal_year 2018
_chemical_formula_sum 'C89 H136 N2 O26 Ti6'
_chemical_formula_weight 1937.23
_space_group_crystal_system monoclinic
_space_group_IT_number 14
_space_group_name_Hall '-P 2ybc'
_space_group_name_H-M_alt 'P 1 21/c 1'
_symmetry_space_group_name_Hall '-P 2ybc'
_symmetry_space_group_name_H-M 'P 1 21/c 1'
_atom_sites_solution_hydrogens geom
_audit_creation_method SHELXL-2016/6
_audit_update_record
;
2018-07-03 deposited with the CCDC.
2018-08-10 downloaded from the CCDC.
;
_cell_angle_alpha 90
_cell_angle_beta 90.4930(10)
_cell_angle_gamma 90
_cell_formula_units_Z 4
_cell_length_a 26.6207(9)
_cell_length_b 20.7575(8)
_cell_length_c 17.7843(7)
_cell_measurement_reflns_used 9781
_cell_measurement_temperature 120(2)
_cell_measurement_theta_max 25.6
_cell_measurement_theta_min 2.3
_cell_volume 9826.9(6)
_computing_structure_refinement 'SHELXL-2016/6 (Sheldrick, 2016)'
_computing_structure_solution 'SHELXT 2014/5 (Sheldrick, 2014)'
_diffrn_ambient_temperature 120(2)
_diffrn_measured_fraction_theta_full 0.992
_diffrn_measured_fraction_theta_max 0.988
_diffrn_measurement_device_type 'Bruker APEX-II CCD'
_diffrn_radiation_type MoK\a
_diffrn_radiation_wavelength 0.71073
_diffrn_reflns_av_R_equivalents 0.0617
_diffrn_reflns_av_unetI/netI 0.0886
_diffrn_reflns_Laue_measured_fraction_full 0.992
_diffrn_reflns_Laue_measured_fraction_max 0.988
_diffrn_reflns_limit_h_max 32
_diffrn_reflns_limit_h_min -32
_diffrn_reflns_limit_k_max 25
_diffrn_reflns_limit_k_min -23
_diffrn_reflns_limit_l_max 17
_diffrn_reflns_limit_l_min -21
_diffrn_reflns_number 50968
_diffrn_reflns_point_group_measured_fraction_full 0.992
_diffrn_reflns_point_group_measured_fraction_max 0.988
_diffrn_reflns_theta_full 25.242
_diffrn_reflns_theta_max 25.726
_diffrn_reflns_theta_min 2.394
_exptl_absorpt_coefficient_mu 0.535
_exptl_absorpt_correction_T_max 1.000
_exptl_absorpt_correction_T_min 0.365
_exptl_absorpt_correction_type multi-scan
_exptl_crystal_colour yellow
_exptl_crystal_density_diffrn 1.236
_exptl_crystal_description block
_exptl_crystal_F_000 4088
_exptl_crystal_size_max 0.350
_exptl_crystal_size_mid 0.200
_exptl_crystal_size_min 0.150
_refine_diff_density_max 1.778
_refine_diff_density_min -0.710
_refine_diff_density_rms 0.098
_refine_ls_extinction_method none
_refine_ls_goodness_of_fit_ref 1.057
_refine_ls_hydrogen_treatment constr
_refine_ls_matrix_type full
_refine_ls_number_parameters 1089
_refine_ls_number_reflns 18542
_refine_ls_number_restraints 76
_refine_ls_restrained_S_all 1.070
_refine_ls_R_factor_all 0.1371
_refine_ls_R_factor_gt 0.0875
_refine_ls_shift/su_max 0.001
_refine_ls_shift/su_mean 0.000
_refine_ls_structure_factor_coef Fsqd
_refine_ls_weighting_details 'w=1/[\s^2^(Fo^2^)+(0.0100P)^2^+60.0000P] where P=(Fo^2^+2Fc^2^)/3'
_refine_ls_weighting_scheme calc
_refine_ls_wR_factor_gt 0.1681
_refine_ls_wR_factor_ref 0.1892
_reflns_Friedel_coverage 0.000
_reflns_number_gt 11772
_reflns_number_total 18542
_reflns_threshold_expression 'I > 2\s(I)'
_cod_data_source_file c8cc05441j2.cif
_cod_data_source_block 1
_cod_depositor_comments 'Adding full bibliography for 7122193--7122195.cif.'
_cod_database_code 7122193
_shelx_shelxl_version_number 2016/6
_shelx_space_group_comment
;
The symmetry employed for this shelxl refinement is uniquely defined
by the following loop, which should always be used as a source of
symmetry information in preference to the above space-group names.
They are only intended as comments.
;
_shelx_estimated_absorpt_t_min 0.835
_shelx_estimated_absorpt_t_max 0.924

loop_
_space_group_symop_operation_xyz
'x, y, z'
'-x, y+1/2, -z+1/2'
'-x, -y, -z'
'x, -y-1/2, z-1/2'

loop_
_atom_site_label
_atom_site_type_symbol
_atom_site_fract_x
_atom_site_fract_y
_atom_site_fract_z
_atom_site_U_iso_or_equiv
_atom_site_adp_type
_atom_site_occupancy
_atom_site_site_symmetry_order
_atom_site_calc_flag
_atom_site_refinement_flags_posn
_atom_site_refinement_flags_adp
_atom_site_refinement_flags_occupancy
_atom_site_disorder_assembly
_atom_site_disorder_group
Ti1 Ti 0.73277(4) 0.44295(5) 0.52205(6) 0.0365(3) Uani 1 1 d . . . . .
Ti2 Ti 0.86101(4) 0.47289(5) 0.59007(6) 0.0310(3) Uani 1 1 d . . . . .
Ti3 Ti 0.81687(4) 0.33951(5) 0.54698(6) 0.0341(3) Uani 1 1 d . . . . .
Ti4 Ti 0.86593(4) 0.65687(5) 0.82758(6) 0.0299(2) Uani 1 1 d . . . . .
Ti5 Ti 0.88356(4) 0.51697(5) 0.77289(6) 0.0292(2) Uani 1 1 d . . . . .
Ti6 Ti 0.77823(4) 0.57468(5) 0.89043(6) 0.0306(3) Uani 1 1 d . . . . .
O1 O 0.74281(16) 0.53735(18) 0.5546(2) 0.0353(10) Uani 1 1 d . . . . .
O2 O 0.81213(15) 0.54053(18) 0.6269(2) 0.0351(10) Uani 1 1 d . . . . .
O3 O 0.75256(14) 0.59286(18) 0.7786(2) 0.0307(9) Uani 1 1 d . . . . .
O4 O 0.81317(15) 0.65535(18) 0.7320(2) 0.0303(9) Uani 1 1 d . . . . .
O5 O 0.78934(14) 0.35318(17) 0.6609(2) 0.0300(9) Uani 1 1 d . . . . .
O6 O 0.73063(14) 0.42842(18) 0.6404(2) 0.0319(9) Uani 1 1 d . . . . .
O7 O 0.82410(15) 0.45684(18) 0.7689(2) 0.0345(10) Uani 1 1 d . . . . .
O8 O 0.76704(15) 0.48078(18) 0.8566(2) 0.0338(9) Uani 1 1 d . . . . .
O9 O 0.73667(19) 0.4638(2) 0.4252(2) 0.0517(13) Uani 1 1 d . U . . .
O10 O 0.66500(17) 0.4446(2) 0.5309(2) 0.0464(11) Uani 1 1 d . . . . .
O11 O 0.74423(16) 0.34732(19) 0.5146(2) 0.0435(11) Uani 1 1 d . . . . .
O12 O 0.80539(15) 0.43405(18) 0.5430(2) 0.0335(9) Uani 1 1 d . . . . .
O13 O 0.89345(17) 0.5133(2) 0.5192(2) 0.0437(11) Uani 1 1 d . . . . .
O14 O 0.88058(14) 0.38118(18) 0.5868(2) 0.0337(9) Uani 1 1 d . . . . .
O15 O 0.89587(15) 0.49099(18) 0.6771(2) 0.0338(9) Uani 1 1 d . . . . .
O16 O 0.84001(18) 0.3212(2) 0.4553(2) 0.0489(12) Uani 1 1 d . . . . .
O17 O 0.82663(16) 0.25898(18) 0.5823(2) 0.0403(11) Uani 1 1 d . . . . .
O18 O 0.84314(14) 0.56704(17) 0.8374(2) 0.0284(9) Uani 1 1 d . . . . .
O19 O 0.90905(16) 0.66270(19) 0.9056(2) 0.0385(10) Uani 1 1 d . . . . .
O20 O 0.87860(16) 0.73626(18) 0.7917(2) 0.0357(10) Uani 1 1 d . . . . .
O21 O 0.91179(14) 0.60407(18) 0.7606(2) 0.0322(9) Uani 1 1 d . . . . .
O22 O 0.80415(15) 0.66545(18) 0.8908(2) 0.0331(9) Uani 1 1 d . . . . .
O23 O 0.92711(15) 0.47516(19) 0.8288(2) 0.0375(10) Uani 1 1 d . . . . .
O24 O 0.71390(15) 0.58853(19) 0.9163(2) 0.0353(10) Uani 1 1 d . . . . .
O25 O 0.80054(16) 0.54830(19) 0.9806(2) 0.0374(10) Uani 1 1 d . . . . .
N1 N 0.5891(2) 0.8468(3) 0.7488(3) 0.0541(16) Uani 1 1 d . . . . .
N2 N 0.5546(2) 0.2104(3) 0.7048(3) 0.0508(15) Uani 1 1 d . . . . .
C1 C 0.6216(3) 0.8013(3) 0.7159(4) 0.0433(16) Uani 1 1 d . . . . .
C2 C 0.6619(2) 0.7765(3) 0.7567(4) 0.0452(17) Uani 1 1 d . . . . .
H2 H 0.668857 0.792616 0.805628 0.054 Uiso 1 1 calc R U . . .
C3 C 0.6920(3) 0.7288(3) 0.7274(4) 0.0420(16) Uani 1 1 d . . . . .
H3 H 0.718764 0.712018 0.757121 0.050 Uiso 1 1 calc R U . . .
C4 C 0.6841(2) 0.7048(3) 0.6551(3) 0.0358(14) Uani 1 1 d . . . . .
C5 C 0.6448(3) 0.7325(3) 0.6136(4) 0.0444(17) Uani 1 1 d . . . . .
H5 H 0.639114 0.718320 0.563466 0.053 Uiso 1 1 calc R U . . .
C6 C 0.6140(3) 0.7795(3) 0.6426(4) 0.0528(19) Uani 1 1 d . . . . .
H6 H 0.587643 0.797065 0.612658 0.063 Uiso 1 1 calc R U . . .
C7 C 0.5580(3) 0.8883(3) 0.7062(4) 0.0496(18) Uani 1 1 d . . . . .
C8 C 0.5085(3) 0.8976(4) 0.7262(4) 0.058(2) Uani 1 1 d . . . . .
H8 H 0.495286 0.874031 0.767367 0.069 Uiso 1 1 calc R U . . .
C9 C 0.4780(3) 0.9395(4) 0.6885(5) 0.061(2) Uani 1 1 d . . . . .
H9 H 0.443940 0.944830 0.702727 0.074 Uiso 1 1 calc R U . . .
C10 C 0.4972(3) 0.9738(4) 0.6299(5) 0.064(2) Uani 1 1 d . . . . .
H10 H 0.476169 1.003135 0.603357 0.076 Uiso 1 1 calc R U . . .
C11 C 0.5469(3) 0.9665(4) 0.6085(5) 0.064(2) Uani 1 1 d . . . . .
H11 H 0.559927 0.990466 0.567613 0.077 Uiso 1 1 calc R U . . .
C12 C 0.5775(3) 0.9231(4) 0.6485(5) 0.064(2) Uani 1 1 d . . . . .
H12 H 0.611725 0.917906 0.635198 0.077 Uiso 1 1 calc R U . . .
C13 C 0.5881(3) 0.8547(5) 0.8256(5) 0.071(3) Uani 1 1 d . . . . .
C14 C 0.6055(6) 0.9141(5) 0.8523(6) 0.146(5) Uani 1 1 d . U . . .
H14 H 0.610501 0.947776 0.816968 0.175 Uiso 1 1 calc R U . . .
C15 C 0.6161(5) 0.9270(7) 0.9298(8) 0.136(5) Uani 1 1 d . U . . .
H15 H 0.637790 0.959348 0.949363 0.163 Uiso 1 1 calc R U . . .
C16 C 0.5869(8) 0.8807(8) 0.9727(9) 0.182(7) Uani 1 1 d . U . . .
H16 H 0.576990 0.895166 1.021090 0.219 Uiso 1 1 calc R U . . .
C17 C 0.5709(5) 0.8175(9) 0.9540(7) 0.140(5) Uani 1 1 d . . . . .
H17 H 0.559557 0.786436 0.989345 0.168 Uiso 1 1 calc R U . . .
C18 C 0.5741(3) 0.8064(7) 0.8724(5) 0.104(4) Uani 1 1 d . . . . .
H18 H 0.566338 0.765186 0.852323 0.125 Uiso 1 1 calc R U . . .
C19 C 0.7118(2) 0.6508(3) 0.6216(3) 0.0335(14) Uani 1 1 d . . . . .
C20 C 0.7495(2) 0.6164(3) 0.6501(3) 0.0276(13) Uani 1 1 d . . . . .
C21 C 0.7691(2) 0.5609(3) 0.6065(3) 0.0315(13) Uani 1 1 d . . . . .
C22 C 0.7743(2) 0.6231(3) 0.7260(3) 0.0287(13) Uani 1 1 d . . . . .
C23 C 0.5945(3) 0.2502(3) 0.7287(3) 0.0432(16) Uani 1 1 d . . . . .
C24 C 0.6386(3) 0.2546(3) 0.6897(4) 0.0485(18) Uani 1 1 d . . . . .
H24 H 0.642753 0.229574 0.645516 0.058 Uiso 1 1 calc R U . . .
C25 C 0.6769(3) 0.2944(3) 0.7130(4) 0.0448(17) Uani 1 1 d . . . . .
H25 H 0.707044 0.296376 0.684909 0.054 Uiso 1 1 calc R U . . .
C26 C 0.6719(2) 0.3322(3) 0.7777(3) 0.0367(14) Uani 1 1 d . . . . .
C27 C 0.6280(3) 0.3246(3) 0.8186(4) 0.0454(17) Uani 1 1 d . . . . .
H27 H 0.624332 0.347501 0.864475 0.054 Uiso 1 1 calc R U . . .
C28 C 0.5899(3) 0.2850(3) 0.7946(4) 0.0469(17) Uani 1 1 d . . . . .
H28 H 0.560170 0.281369 0.823383 0.056 Uiso 1 1 calc R U . . .
C29 C 0.5346(3) 0.1658(3) 0.7589(4) 0.0452(17) Uani 1 1 d . . . . .
C30 C 0.5660(3) 0.1265(4) 0.7983(4) 0.0536(19) Uani 1 1 d . . . . .
H30 H 0.601225 0.128753 0.790424 0.064 Uiso 1 1 calc R U . . .
C31 C 0.5469(3) 0.0832(4) 0.8497(4) 0.061(2) Uani 1 1 d . . . . .
H31 H 0.568881 0.055787 0.877396 0.073 Uiso 1 1 calc R U . . .
C32 C 0.4957(3) 0.0802(4) 0.8605(5) 0.076(3) Uani 1 1 d . . . . .
H32 H 0.482161 0.050472 0.895523 0.091 Uiso 1 1 calc R U . . .
C33 C 0.4643(3) 0.1200(5) 0.8207(5) 0.083(3) Uani 1 1 d . . . . .
H33 H 0.429057 0.117591 0.828004 0.099 Uiso 1 1 calc R U . . .
C34 C 0.4834(3) 0.1633(4) 0.7702(5) 0.067(2) Uani 1 1 d . . . . .
H34 H 0.461609 0.191393 0.743248 0.081 Uiso 1 1 calc R U . . .
C35 C 0.5438(3) 0.2003(4) 0.6279(4) 0.0534(19) Uani 1 1 d . . . . .
C36 C 0.5270(3) 0.1405(4) 0.6037(4) 0.064(2) Uani 1 1 d . . . . .
H36 H 0.522971 0.106051 0.638293 0.076 Uiso 1 1 calc R U . . .
C37 C 0.5161(3) 0.1321(5) 0.5276(5) 0.078(3) Uani 1 1 d . . . . .
H37 H 0.503990 0.091538 0.510654 0.093 Uiso 1 1 calc R U . . .
C38 C 0.5223(3) 0.1805(5) 0.4769(4) 0.079(3) Uani 1 1 d . . . . .
H38 H 0.514615 0.173902 0.425187 0.095 Uiso 1 1 calc R U . . .
C39 C 0.5397(4) 0.2384(5) 0.5013(5) 0.082(3) Uani 1 1 d . . . . .
H39 H 0.544673 0.272115 0.466057 0.099 Uiso 1 1 calc R U . . .
C40 C 0.5503(3) 0.2491(4) 0.5764(4) 0.065(2) Uani 1 1 d . . . . .
H40 H 0.562129 0.290104 0.592489 0.078 Uiso 1 1 calc R U . . .
C41 C 0.7098(2) 0.3777(3) 0.8039(3) 0.0342(14) Uani 1 1 d . . . . .
C42 C 0.7480(2) 0.4025(3) 0.7651(3) 0.0293(13) Uani 1 1 d . . . . .
C43 C 0.7572(2) 0.3928(3) 0.6828(3) 0.0281(13) Uani 1 1 d . . . . .
C44 C 0.7817(2) 0.4499(3) 0.8003(3) 0.0297(13) Uani 1 1 d . . . . .
C45 C 0.7224(7) 0.4962(7) 0.3588(8) 0.159(5) Uani 1 1 d . U . . .
C46 C 0.7571(11) 0.4520(16) 0.3019(11) 0.359(16) Uani 1 1 d . U . . .
C47 C 0.7348(8) 0.5629(8) 0.3611(9) 0.210(8) Uani 1 1 d . U . . .
C48 C 0.6270(3) 0.4366(3) 0.5885(4) 0.0489(17) Uani 1 1 d . . . . .
C49 C 0.5764(3) 0.4262(4) 0.5495(5) 0.062(2) Uani 1 1 d . . . . .
C50 C 0.6274(3) 0.4962(4) 0.6396(5) 0.065(2) Uani 1 1 d . . . . .
C51 C 0.7210(3) 0.3006(3) 0.4635(4) 0.058(2) Uani 1 1 d . . . . .
C52 C 0.7192(5) 0.3209(7) 0.3810(8) 0.139(5) Uiso 1 1 d . . . . .
C53 C 0.6720(6) 0.2890(7) 0.4896(8) 0.056(4) Uiso 0.5 1 d . . P . .
C53A C 0.7217(9) 0.2340(9) 0.4936(11) 0.101(8) Uani 0.5 1 d . . P . .
C54 C 0.8969(5) 0.5428(5) 0.4507(5) 0.121(5) Uani 1 1 d . . . . .
C55 C 0.9022(7) 0.5012(7) 0.3900(6) 0.174(7) Uani 1 1 d . . . . .
C56 C 0.8732(4) 0.6081(5) 0.4477(5) 0.096(3) Uani 1 1 d . . . . .
C57 C 0.9257(2) 0.3470(3) 0.6085(4) 0.0482(17) Uani 1 1 d . . . . .
C58 C 0.9713(3) 0.3836(4) 0.5796(6) 0.082(3) Uani 1 1 d . . . . .
C59 C 0.9268(3) 0.3368(4) 0.6944(5) 0.067(2) Uani 1 1 d . . . . .
C60 C 0.8674(3) 0.2684(4) 0.4224(5) 0.070(3) Uani 1 1 d . . . . .
C61 C 0.9143(4) 0.2954(5) 0.3874(6) 0.096(3) Uani 1 1 d . . . . .
C62 C 0.8323(4) 0.2333(5) 0.3675(6) 0.096(3) Uani 1 1 d . . . . .
C63 C 0.8232(3) 0.2182(3) 0.6461(5) 0.069(3) Uani 1 1 d . . . . .
C64 C 0.7757(4) 0.1776(5) 0.6369(9) 0.144(6) Uani 1 1 d . . . . .
C65 C 0.8706(4) 0.1758(4) 0.6508(5) 0.082(3) Uani 1 1 d . . . . .
C66 C 0.9458(3) 0.7075(3) 0.9327(5) 0.065(2) Uani 1 1 d . . . . .
C67 C 0.9370(4) 0.7184(6) 1.0161(6) 0.111(4) Uani 1 1 d . . . . .
C68 C 0.9978(4) 0.6810(5) 0.9193(5) 0.087(3) Uani 1 1 d . . . . .
C69 C 0.8714(3) 0.7795(3) 0.7298(3) 0.0401(15) Uani 1 1 d . . . . .
C70 C 0.8240(3) 0.8183(3) 0.7413(4) 0.0517(18) Uani 1 1 d . . . . .
C71 C 0.9186(3) 0.8216(4) 0.7250(4) 0.063(2) Uani 1 1 d . . . . .
C72 C 0.9546(3) 0.6284(3) 0.7193(4) 0.0475(17) Uani 1 1 d . . . . .
C73 C 0.9391(3) 0.6361(4) 0.6365(4) 0.061(2) Uani 1 1 d . . . . .
C74 C 0.9990(3) 0.5826(4) 0.7315(6) 0.074(3) Uani 1 1 d . . . . .
C75 C 0.7967(3) 0.7211(3) 0.9402(3) 0.0396(16) Uani 1 1 d . . . . .
C76 C 0.7496(3) 0.7559(3) 0.9158(4) 0.0486(18) Uani 1 1 d . . . . .
C77 C 0.7932(4) 0.6972(3) 1.0232(4) 0.065(2) Uani 1 1 d . . . . .
C78 C 0.9676(9) 0.4454(12) 0.8640(16) 0.108(7) Uani 0.5 1 d . U P . .
C78A C 0.9460(7) 0.4687(10) 0.9043(10) 0.066(5) Uani 0.5 1 d . U P . .
C79 C 1.0031(5) 0.4640(7) 0.8985(8) 0.134(4) Uani 1 1 d . U . . .
C80 C 0.9097(9) 0.4292(12) 0.9479(14) 0.120(8) Uiso 0.5 1 d . . P . .
C80' C 0.9527(6) 0.3761(8) 0.8817(9) 0.063(4) Uiso 0.5 1 d . . P . .
C81 C 0.6655(2) 0.6029(3) 0.8838(4) 0.0458(17) Uani 1 1 d . . . . .
C82 C 0.6320(3) 0.6315(4) 0.9454(5) 0.072(2) Uani 1 1 d . . . . .
C83 C 0.6431(3) 0.5415(4) 0.8497(5) 0.064(2) Uani 1 1 d . . . . .
C84 C 0.8456(5) 0.5218(6) 1.0092(7) 0.046(4) Uiso 0.533(14) 1 d . . P A 1
C85 C 0.8475(5) 0.4504(7) 0.9916(8) 0.058(4) Uiso 0.533(14) 1 d . . P A 1
C84' C 0.7837(9) 0.5193(12) 1.0533(14) 0.103(8) Uiso 0.467(14) 1 d . . P A 2
C85' C 0.802(5) 0.408(6) 1.023(7) 0.59(7) Uiso 0.467(14) 1 d . . P A 2
C86 C 0.8387(4) 0.5273(5) 1.1011(6) 0.101(3) Uiso 1 1 d . . . . .
O26 O 0.6841(6) 0.5243(8) 1.0688(9) 0.266(7) Uiso 1 1 d . . . . .
C87 C 0.7278(16) 0.473(2) 1.079(2) 0.396(19) Uiso 1 1 d . . . . .
C88 C 0.6635(7) 0.4403(9) 0.1502(10) 0.184(7) Uiso 1 1 d . . . . .
C89 C 0.6787(9) 0.0732(12) 0.5177(13) 0.258(10) Uiso 1 1 d . . . . .

loop_
_atom_site_aniso_label
_atom_site_aniso_U_11
_atom_site_aniso_U_22
_atom_site_aniso_U_33
_atom_site_aniso_U_23
_atom_site_aniso_U_13
_atom_site_aniso_U_12
Ti1 0.0507(7) 0.0295(6) 0.0291(6) -0.0065(5) -0.0074(5) 0.0078(5)
Ti2 0.0405(6) 0.0236(5) 0.0291(6) -0.0022(4) 0.0075(5) 0.0031(5)
Ti3 0.0470(7) 0.0237(5) 0.0315(6) -0.0067(5) 0.0033(5) 0.0055(5)
Ti4 0.0415(6) 0.0219(5) 0.0262(5) -0.0014(4) -0.0020(5) -0.0006(5)
Ti5 0.0345(6) 0.0233(5) 0.0299(6) -0.0013(4) 0.0001(5) 0.0031(5)
Ti6 0.0435(6) 0.0251(5) 0.0233(5) -0.0027(4) 0.0041(5) 0.0010(5)
O1 0.055(3) 0.028(2) 0.023(2) -0.0055(17) -0.0083(19) 0.008(2)
O2 0.039(2) 0.030(2) 0.037(2) -0.0082(18) -0.0005(19) 0.0082(19)
O3 0.038(2) 0.028(2) 0.027(2) -0.0016(17) 0.0040(18) 0.0018(18)
O4 0.039(2) 0.023(2) 0.029(2) -0.0010(17) 0.0012(18) 0.0015(19)
O5 0.037(2) 0.021(2) 0.032(2) -0.0024(17) 0.0034(18) 0.0039(17)
O6 0.035(2) 0.032(2) 0.029(2) -0.0022(18) 0.0008(18) 0.0057(19)
O7 0.036(2) 0.029(2) 0.038(2) -0.0107(18) 0.0049(19) -0.0018(18)
O8 0.047(2) 0.028(2) 0.026(2) -0.0057(17) 0.0078(19) -0.0044(19)
O9 0.077(3) 0.049(3) 0.030(2) -0.007(2) -0.016(2) 0.019(3)
O10 0.055(3) 0.037(3) 0.047(3) -0.002(2) -0.007(2) 0.010(2)
O11 0.054(3) 0.031(2) 0.045(3) -0.014(2) -0.011(2) 0.005(2)
O12 0.050(3) 0.025(2) 0.026(2) -0.0002(17) 0.0056(19) 0.0073(19)
O13 0.060(3) 0.035(2) 0.036(2) 0.001(2) 0.014(2) -0.003(2)
O14 0.035(2) 0.028(2) 0.038(2) -0.0062(18) 0.0060(18) 0.0089(18)
O15 0.042(2) 0.025(2) 0.034(2) -0.0019(17) 0.0078(19) 0.0028(18)
O16 0.076(3) 0.037(3) 0.034(2) -0.008(2) 0.009(2) 0.012(2)
O17 0.054(3) 0.024(2) 0.043(3) -0.0061(19) 0.014(2) 0.003(2)
O18 0.037(2) 0.022(2) 0.027(2) 0.0014(16) 0.0013(17) 0.0010(17)
O19 0.054(3) 0.028(2) 0.033(2) -0.0006(18) -0.009(2) -0.007(2)
O20 0.052(3) 0.024(2) 0.032(2) 0.0027(17) -0.003(2) -0.0027(19)
O21 0.036(2) 0.027(2) 0.033(2) -0.0004(17) 0.0055(18) -0.0022(18)
O22 0.046(2) 0.026(2) 0.027(2) -0.0070(17) 0.0025(18) 0.0011(19)
O23 0.037(2) 0.035(2) 0.041(2) 0.0027(19) -0.0065(19) 0.0044(19)
O24 0.046(3) 0.035(2) 0.025(2) -0.0073(17) 0.0047(19) 0.000(2)
O25 0.057(3) 0.029(2) 0.026(2) -0.0020(18) -0.004(2) -0.001(2)
N1 0.062(4) 0.054(4) 0.047(4) -0.013(3) -0.004(3) 0.028(3)
N2 0.059(4) 0.064(4) 0.030(3) 0.003(3) 0.003(3) -0.028(3)
C1 0.048(4) 0.041(4) 0.041(4) -0.007(3) 0.002(3) 0.013(3)
C2 0.053(4) 0.045(4) 0.038(4) -0.017(3) -0.006(3) 0.016(3)
C3 0.052(4) 0.035(4) 0.039(4) -0.003(3) -0.004(3) 0.011(3)
C4 0.046(4) 0.030(3) 0.031(3) -0.002(3) 0.000(3) 0.010(3)
C5 0.055(4) 0.043(4) 0.035(4) -0.009(3) -0.004(3) 0.014(3)
C6 0.057(4) 0.057(5) 0.045(4) -0.012(4) -0.010(3) 0.026(4)
C7 0.054(4) 0.048(4) 0.047(4) -0.016(3) -0.004(4) 0.014(4)
C8 0.050(4) 0.067(5) 0.056(5) -0.009(4) -0.001(4) 0.015(4)
C9 0.047(4) 0.068(5) 0.069(5) -0.005(4) 0.002(4) 0.016(4)
C10 0.061(5) 0.046(5) 0.084(6) -0.009(4) -0.003(5) 0.018(4)
C11 0.063(5) 0.058(5) 0.072(6) 0.000(4) 0.008(4) 0.015(4)
C12 0.052(5) 0.049(5) 0.092(6) -0.006(4) 0.013(4) 0.012(4)
C13 0.082(6) 0.083(6) 0.048(5) -0.034(5) -0.015(4) 0.047(5)
C14 0.276(14) 0.081(7) 0.081(7) -0.033(6) -0.062(9) 0.064(9)
C15 0.146(11) 0.129(10) 0.133(10) -0.057(9) -0.028(9) 0.017(9)
C16 0.280(16) 0.135(11) 0.134(11) -0.060(10) 0.098(11) -0.013(11)
C17 0.113(10) 0.219(17) 0.087(9) 0.043(10) -0.036(7) 0.019(11)
C18 0.051(5) 0.205(14) 0.057(6) 0.001(8) -0.003(5) -0.009(7)
C19 0.039(3) 0.028(3) 0.034(3) 0.000(3) 0.003(3) 0.001(3)
C20 0.040(3) 0.019(3) 0.024(3) -0.001(2) 0.000(3) 0.000(3)
C21 0.049(4) 0.024(3) 0.022(3) 0.003(2) 0.002(3) 0.001(3)
C22 0.039(3) 0.017(3) 0.030(3) -0.004(2) 0.003(3) 0.006(3)
C23 0.052(4) 0.044(4) 0.033(4) 0.000(3) 0.008(3) -0.017(3)
C24 0.063(5) 0.043(4) 0.040(4) -0.013(3) 0.017(3) -0.016(4)
C25 0.050(4) 0.045(4) 0.039(4) -0.009(3) 0.016(3) -0.014(3)
C26 0.045(4) 0.033(3) 0.032(3) 0.003(3) 0.007(3) -0.006(3)
C27 0.056(4) 0.044(4) 0.036(4) -0.004(3) 0.012(3) -0.007(3)
C28 0.049(4) 0.053(4) 0.039(4) -0.003(3) 0.013(3) -0.016(3)
C29 0.052(4) 0.046(4) 0.038(4) 0.003(3) 0.006(3) -0.015(3)
C30 0.048(4) 0.058(5) 0.055(5) 0.008(4) 0.005(4) -0.006(4)
C31 0.068(5) 0.052(5) 0.062(5) 0.009(4) 0.004(4) 0.001(4)
C32 0.070(6) 0.081(6) 0.077(6) 0.036(5) 0.006(5) -0.021(5)
C33 0.048(5) 0.115(8) 0.085(7) 0.045(6) 0.016(5) -0.014(5)
C34 0.049(5) 0.084(6) 0.069(5) 0.023(5) 0.013(4) 0.000(4)
C35 0.055(4) 0.056(5) 0.049(4) -0.005(4) 0.011(4) -0.022(4)
C36 0.077(6) 0.061(5) 0.053(5) -0.002(4) 0.006(4) -0.027(4)
C37 0.097(7) 0.085(6) 0.052(5) -0.011(5) 0.012(5) -0.037(5)
C38 0.090(7) 0.111(8) 0.036(4) -0.006(5) 0.004(4) -0.046(6)
C39 0.106(7) 0.096(7) 0.045(5) 0.008(5) 0.004(5) -0.051(6)
C40 0.087(6) 0.064(5) 0.045(5) 0.004(4) 0.001(4) -0.033(5)
C41 0.042(4) 0.025(3) 0.036(3) 0.001(3) 0.002(3) 0.000(3)
C42 0.039(3) 0.024(3) 0.025(3) 0.001(2) 0.002(3) 0.007(3)
C43 0.033(3) 0.021(3) 0.030(3) -0.004(2) -0.001(3) -0.005(3)
C44 0.041(3) 0.023(3) 0.025(3) 0.002(2) -0.001(3) 0.001(3)
C45 0.243(11) 0.129(9) 0.103(8) -0.005(7) -0.013(9) 0.014(9)
C46 0.45(3) 0.48(3) 0.148(15) -0.111(19) 0.151(19) -0.03(3)
C47 0.341(19) 0.132(11) 0.157(12) 0.105(10) -0.098(12) -0.082(12)
C48 0.049(4) 0.052(4) 0.045(4) 0.007(3) -0.005(3) 0.004(3)
C49 0.053(5) 0.062(5) 0.072(5) 0.013(4) -0.012(4) 0.000(4)
C50 0.056(5) 0.070(5) 0.068(5) -0.015(4) -0.002(4) 0.024(4)
C51 0.091(6) 0.039(4) 0.044(4) -0.015(3) -0.019(4) -0.009(4)
C53A 0.15(2) 0.053(11) 0.100(15) -0.013(10) -0.076(14) -0.009(12)
C54 0.227(14) 0.090(8) 0.049(6) 0.026(5) 0.043(7) 0.025(8)
C55 0.33(2) 0.160(12) 0.037(6) -0.018(7) 0.027(9) 0.111(13)
C56 0.157(10) 0.064(6) 0.067(6) 0.025(5) -0.002(6) 0.016(6)
C57 0.041(4) 0.036(4) 0.068(5) -0.005(3) -0.001(3) 0.009(3)
C58 0.040(4) 0.053(5) 0.153(9) -0.018(6) 0.029(5) 0.000(4)
C59 0.083(6) 0.047(5) 0.070(5) -0.006(4) -0.028(5) 0.021(4)
C60 0.090(6) 0.055(5) 0.065(5) -0.034(4) 0.032(5) -0.001(4)
C61 0.098(7) 0.084(7) 0.107(8) -0.034(6) 0.059(6) -0.017(6)
C62 0.103(8) 0.090(7) 0.096(7) -0.066(6) 0.032(6) -0.011(6)
C63 0.101(7) 0.037(4) 0.070(5) 0.014(4) 0.040(5) 0.019(4)
C64 0.098(8) 0.048(6) 0.288(17) 0.039(8) 0.094(10) -0.003(5)
C65 0.106(7) 0.048(5) 0.091(7) 0.010(5) 0.011(6) 0.038(5)
C66 0.085(6) 0.036(4) 0.073(6) -0.002(4) -0.039(5) -0.008(4)
C67 0.103(8) 0.141(10) 0.088(7) -0.083(7) -0.040(6) 0.037(7)
C68 0.073(6) 0.125(9) 0.063(6) -0.002(6) -0.002(5) -0.039(6)
C69 0.058(4) 0.031(3) 0.031(3) 0.008(3) 0.000(3) 0.000(3)
C70 0.066(5) 0.042(4) 0.047(4) 0.012(3) 0.002(4) 0.015(4)
C71 0.069(5) 0.053(5) 0.067(5) 0.023(4) 0.002(4) -0.020(4)
C72 0.045(4) 0.044(4) 0.053(4) 0.001(3) 0.015(3) -0.006(3)
C73 0.090(6) 0.052(5) 0.040(4) -0.002(3) 0.021(4) -0.020(4)
C74 0.040(4) 0.058(5) 0.124(8) 0.001(5) 0.023(5) 0.000(4)
C75 0.063(4) 0.029(3) 0.028(3) -0.013(3) 0.000(3) 0.008(3)
C76 0.058(4) 0.038(4) 0.049(4) -0.014(3) 0.002(3) 0.018(3)
C77 0.130(8) 0.042(4) 0.023(4) -0.012(3) 0.000(4) 0.015(5)
C78 0.091(12) 0.094(12) 0.136(13) 0.024(11) -0.072(10) -0.024(10)
C78A 0.060(9) 0.082(12) 0.055(10) 0.038(9) -0.029(8) -0.016(9)
C79 0.104(7) 0.147(9) 0.151(9) 0.017(8) -0.067(7) 0.007(7)
C81 0.040(4) 0.051(4) 0.047(4) -0.004(3) 0.006(3) 0.005(3)
C82 0.061(5) 0.077(6) 0.077(6) -0.015(5) 0.025(4) 0.012(4)
C83 0.057(5) 0.062(5) 0.071(5) -0.014(4) -0.005(4) -0.014(4)

loop_
_atom_type_symbol
_atom_type_description
_atom_type_scat_dispersion_real
_atom_type_scat_dispersion_imag
_atom_type_scat_source
C C 0.0033 0.0016 'International Tables Vol C Tables 4.2.6.8 and 6.1.1.4'
O O 0.0106 0.0060 'International Tables Vol C Tables 4.2.6.8 and 6.1.1.4'
Ti Ti 0.2776 0.4457 'International Tables Vol C Tables 4.2.6.8 and 6.1.1.4'
N N 0.0061 0.0033 'International Tables Vol C Tables 4.2.6.8 and 6.1.1.4'
H H 0.0000 0.0000 'International Tables Vol C Tables 4.2.6.8 and 6.1.1.4'

loop_
_geom_angle_atom_site_label_1
_geom_angle_atom_site_label_2
_geom_angle_atom_site_label_3
_geom_angle
_geom_angle_site_symmetry_3
O9 Ti1 O10 98.4(2) .
O9 Ti1 O12 98.1(2) .
O10 Ti1 O12 163.54(18) .
O9 Ti1 O11 99.52(19) .
O10 Ti1 O11 100.11(19) .
O12 Ti1 O11 76.79(17) .
O9 Ti1 O1 91.87(19) .
O10 Ti1 O1 94.86(18) .
O12 Ti1 O1 84.92(16) .
O11 Ti1 O1 159.59(17) .
O9 Ti1 O6 173.8(2) .
O10 Ti1 O6 83.20(18) .
O12 Ti1 O6 80.46(15) .
O11 Ti1 O6 86.03(16) .
O1 Ti1 O6 82.03(15) .
O9 Ti1 Ti3 104.83(15) .
O10 Ti1 Ti3 135.36(15) .
O12 Ti1 Ti3 37.93(11) .
O11 Ti1 Ti3 39.14(13) .
O1 Ti1 Ti3 121.44(12) .
O6 Ti1 Ti3 77.75(11) .
O13 Ti2 O15 105.1(2) .
O13 Ti2 O12 106.12(19) .
O15 Ti2 O12 148.72(17) .
O13 Ti2 O14 108.02(18) .
O15 Ti2 O14 95.19(17) .
O12 Ti2 O14 77.29(17) .
O13 Ti2 O2 102.88(19) .
O15 Ti2 O2 84.66(17) .
O12 Ti2 O2 86.30(16) .
O14 Ti2 O2 147.96(17) .
O13 Ti2 Ti3 116.03(15) .
O15 Ti2 Ti3 125.34(13) .
O12 Ti2 Ti3 37.85(12) .
O14 Ti2 Ti3 39.78(12) .
O2 Ti2 Ti3 117.09(12) .
O16 Ti3 O17 94.03(19) .
O16 Ti3 O12 103.43(18) .
O17 Ti3 O12 161.64(18) .
O16 Ti3 O11 95.4(2) .
O17 Ti3 O11 107.97(19) .
O12 Ti3 O11 76.34(17) .
O16 Ti3 O14 96.6(2) .
O17 Ti3 O14 98.99(19) .
O12 Ti3 O14 73.67(16) .
O11 Ti3 O14 149.54(16) .
O16 Ti3 O5 175.11(18) .
O17 Ti3 O5 81.11(16) .
O12 Ti3 O5 81.46(14) .
O11 Ti3 O5 85.76(16) .
O14 Ti3 O5 84.65(15) .
O16 Ti3 Ti2 106.42(16) .
O17 Ti3 Ti2 133.48(15) .
O12 Ti3 Ti2 35.41(12) .
O11 Ti3 Ti2 111.01(12) .
O14 Ti3 Ti2 38.58(11) .
O5 Ti3 Ti2 77.51(10) .
O16 Ti3 Ti1 105.58(15) .
O17 Ti3 Ti1 141.77(14) .
O12 Ti3 Ti1 37.64(12) .
O11 Ti3 Ti1 38.99(12) .
O14 Ti3 Ti1 110.61(11) .
O5 Ti3 Ti1 78.27(10) .
Ti2 Ti3 Ti1 72.04(4) .
O19 Ti4 O20 95.25(18) .
O19 Ti4 O18 100.97(17) .
O20 Ti4 O18 163.19(18) .
O19 Ti4 O22 94.74(18) .
O20 Ti4 O22 105.90(17) .
O18 Ti4 O22 77.27(15) .
O19 Ti4 O21 96.09(18) .
O20 Ti4 O21 99.81(17) .
O18 Ti4 O21 74.27(15) .
O22 Ti4 O21 150.98(16) .
O19 Ti4 O4 176.95(17) .
O20 Ti4 O4 81.92(16) .
O18 Ti4 O4 81.94(15) .
O22 Ti4 O4 85.01(15) .
O21 Ti4 O4 85.53(15) .
O19 Ti4 Ti5 102.00(13) .
O20 Ti4 Ti5 135.82(13) .
O18 Ti4 Ti5 35.75(11) .
O22 Ti4 Ti5 112.70(11) .
O21 Ti4 Ti5 38.55(11) .
O4 Ti4 Ti5 80.87(10) .
O19 Ti4 Ti6 103.67(14) .
O20 Ti4 Ti6 140.69(14) .
O18 Ti4 Ti6 38.28(11) .
O22 Ti4 Ti6 39.27(11) .
O21 Ti4 Ti6 111.81(11) .
O4 Ti4 Ti6 78.05(11) .
Ti5 Ti4 Ti6 73.43(3) .
O23 Ti5 O15 105.11(19) .
O23 Ti5 O18 107.78(18) .
O15 Ti5 O18 147.06(18) .
O23 Ti5 O21 105.47(18) .
O15 Ti5 O21 95.51(17) .
O18 Ti5 O21 77.46(16) .
O23 Ti5 O7 103.23(18) .
O15 Ti5 O7 86.06(17) .
O18 Ti5 O7 84.89(16) .
O21 Ti5 O7 149.75(17) .
O23 Ti5 Ti4 112.82(14) .
O15 Ti5 Ti4 126.92(13) .
O18 Ti5 Ti4 37.46(11) .
O21 Ti5 Ti4 40.03(11) .
O7 Ti5 Ti4 118.03(11) .
O25 Ti6 O24 97.41(19) .
O25 Ti6 O18 96.75(18) .
O24 Ti6 O18 165.84(17) .
O25 Ti6 O22 99.95(17) .
O24 Ti6 O22 100.20(17) .
O18 Ti6 O22 77.02(15) .
O25 Ti6 O8 91.03(17) .
O24 Ti6 O8 95.17(17) .
O18 Ti6 O8 84.84(15) .
O22 Ti6 O8 159.72(16) .
O25 Ti6 O3 172.28(17) .
O24 Ti6 O3 84.95(16) .
O18 Ti6 O3 81.04(15) .
O22 Ti6 O3 86.81(15) .
O8 Ti6 O3 81.42(15) .
O25 Ti6 Ti4 104.22(14) .
O24 Ti6 Ti4 136.35(14) .
O18 Ti6 Ti4 38.00(11) .
O22 Ti6 Ti4 39.30(11) .
O8 Ti6 Ti4 121.44(11) .
O3 Ti6 Ti4 78.64(11) .
C21 O1 Ti1 130.5(4) .
C21 O2 Ti2 135.9(4) .
C22 O3 Ti6 129.1(4) .
C22 O4 Ti4 127.2(4) .
C43 O5 Ti3 127.7(4) .
C43 O6 Ti1 130.7(3) .
C44 O7 Ti5 138.9(4) .
C44 O8 Ti6 132.2(4) .
C45 O9 Ti1 155.5(8) .
C48 O10 Ti1 139.2(4) .
C51 O11 Ti1 129.2(4) .
C51 O11 Ti3 121.5(4) .
Ti1 O11 Ti3 101.87(19) .
Ti2 O12 Ti1 144.3(2) .
Ti2 O12 Ti3 106.74(19) .
Ti1 O12 Ti3 104.43(19) .
C54 O13 Ti2 153.5(7) .
C57 O14 Ti2 133.2(4) .
C57 O14 Ti3 125.1(4) .
Ti2 O14 Ti3 101.63(17) .
Ti5 O15 Ti2 139.1(2) .
C60 O16 Ti3 135.3(5) .
C63 O17 Ti3 145.2(4) .
Ti5 O18 Ti4 106.79(17) .
Ti5 O18 Ti6 146.7(2) .
Ti4 O18 Ti6 103.72(17) .
C66 O19 Ti4 137.3(4) .
C69 O20 Ti4 145.3(4) .
C72 O21 Ti5 132.6(4) .
C72 O21 Ti4 125.9(4) .
Ti5 O21 Ti4 101.41(17) .
C75 O22 Ti6 133.9(3) .
C75 O22 Ti4 121.4(4) .
Ti6 O22 Ti4 101.43(16) .
C78 O23 C78A 43.2(12) .
C78 O23 Ti5 170.2(13) .
C78A O23 Ti5 143.3(9) .
C81 O24 Ti6 141.3(4) .
C84 O25 Ti6 135.8(6) .
C84' O25 Ti6 142.7(10) .
C13 N1 C7 116.3(6) .
C13 N1 C1 120.6(6) .
C7 N1 C1 123.1(6) .
C23 N2 C35 121.7(5) .
C23 N2 C29 117.2(5) .
C35 N2 C29 118.6(5) .
C2 C1 C6 118.2(6) .
C2 C1 N1 120.4(6) .
C6 C1 N1 121.4(6) .
C3 C2 C1 121.3(6) .
C3 C2 H2 119.4 .
C1 C2 H2 119.4 .
C2 C3 C4 121.5(6) .
C2 C3 H3 119.3 .
C4 C3 H3 119.3 .
C3 C4 C5 116.5(5) .
C3 C4 C19 125.1(6) .
C5 C4 C19 118.3(5) .
C6 C5 C4 122.6(6) .
C6 C5 H5 118.7 .
C4 C5 H5 118.7 .
C5 C6 C1 119.9(6) .
C5 C6 H6 120.0 .
C1 C6 H6 120.0 .
C12 C7 C8 119.4(7) .
C12 C7 N1 120.2(7) .
C8 C7 N1 120.2(7) .
C9 C8 C7 121.8(8) .
C9 C8 H8 119.1 .
C7 C8 H8 119.1 .
C8 C9 C10 119.0(7) .
C8 C9 H9 120.5 .
C10 C9 H9 120.5 .
C9 C10 C11 121.1(8) .
C9 C10 H10 119.5 .
C11 C10 H10 119.5 .
C10 C11 C12 118.8(8) .
C10 C11 H11 120.6 .
C12 C11 H11 120.6 .
C7 C12 C11 119.9(7) .
C7 C12 H12 120.0 .
C11 C12 H12 120.0 .
C18 C13 N1 121.8(9) .
C18 C13 C14 122.3(9) .
N1 C13 C14 115.8(10) .
C13 C14 C15 123.7(12) .
C13 C14 H14 118.2 .
C15 C14 H14 118.2 .
C14 C15 C16 106.3(13) .
C14 C15 H15 126.9 .
C16 C15 H15 126.9 .
C17 C16 C15 130.4(13) .
C17 C16 H16 114.8 .
C15 C16 H16 114.8 .
C16 C17 C18 110.8(13) .
C16 C17 H17 124.6 .
C18 C17 H17 124.6 .
C13 C18 C17 120.6(13) .
C13 C18 H18 119.7 .
C17 C18 H18 119.7 .
C20 C19 C4 129.3(6) .
C19 C20 C21 119.0(5) .
C19 C20 C22 128.1(5) .
C21 C20 C22 112.7(5) .
O1 C21 O2 125.2(5) .
O1 C21 C20 119.4(5) .
O2 C21 C20 115.4(5) .
O4 C22 O3 126.1(5) .
O4 C22 C20 119.2(5) .
O3 C22 C20 114.7(5) .
C24 C23 C28 118.4(6) .
C24 C23 N2 122.3(6) .
C28 C23 N2 119.3(6) .
C23 C24 C25 121.6(6) .
C23 C24 H24 119.2 .
C25 C24 H24 119.2 .
C24 C25 C26 120.6(6) .
C24 C25 H25 119.7 .
C26 C25 H25 119.7 .
C27 C26 C25 116.9(6) .
C27 C26 C41 119.2(6) .
C25 C26 C41 123.9(5) .
C28 C27 C26 121.8(6) .
C28 C27 H27 119.1 .
C26 C27 H27 119.1 .
C27 C28 C23 120.5(6) .
C27 C28 H28 119.8 .
C23 C28 H28 119.8 .
C30 C29 C34 120.4(7) .
C30 C29 N2 120.1(6) .
C34 C29 N2 119.5(7) .
C29 C30 C31 120.3(7) .
C29 C30 H30 119.9 .
C31 C30 H30 119.9 .
C32 C31 C30 119.3(8) .
C32 C31 H31 120.3 .
C30 C31 H31 120.3 .
C33 C32 C31 120.0(7) .
C33 C32 H32 120.0 .
C31 C32 H32 120.0 .
C32 C33 C34 120.4(8) .
C32 C33 H33 119.8 .
C34 C33 H33 119.8 .
C33 C34 C29 119.5(8) .
C33 C34 H34 120.3 .
C29 C34 H34 120.3 .
C40 C35 C36 119.6(7) .
C40 C35 N2 120.6(6) .
C36 C35 N2 119.8(7) .
C35 C36 C37 118.5(8) .
C35 C36 H36 120.7 .
C37 C36 H36 120.7 .
C38 C37 C36 121.7(8) .
C38 C37 H37 119.1 .
C36 C37 H37 119.1 .
C39 C38 C37 118.9(8) .
C39 C38 H38 120.5 .
C37 C38 H38 120.5 .
C38 C39 C40 121.3(8) .
C38 C39 H39 119.4 .
C40 C39 H39 119.4 .
C39 C40 C35 119.8(8) .
C39 C40 H40 120.1 .
C35 C40 H40 120.1 .
C42 C41 C26 127.8(6) .
C41 C42 C44 120.2(5) .
C41 C42 C43 125.6(5) .
C44 C42 C43 113.8(5) .
O5 C43 O6 125.3(5) .
O5 C43 C42 120.6(5) .
O6 C43 C42 114.0(5) .
O8 C44 O7 125.2(5) .
O8 C44 C42 119.4(5) .
O7 C44 C42 115.4(5) .
O9 C45 C47 112.4(12) .
O9 C45 C46 95.8(14) .
C47 C45 C46 115.1(19) .
O10 C48 C49 108.2(6) .
O10 C48 C50 108.8(6) .
C49 C48 C50 112.6(6) .
C53 C51 O11 107.2(8) .
C53 C51 C53A 74.3(12) .
O11 C51 C53A 113.0(8) .
C53 C51 C52 109.9(10) .
O11 C51 C52 115.1(8) .
C53A C51 C52 127.1(10) .
C51 C53 C53A 54.8(9) .
C51 C53A C53 50.9(8) .
O13 C54 C55 114.9(10) .
O13 C54 C56 114.0(8) .
C55 C54 C56 125.4(10) .
O14 C57 C58 109.1(6) .
O14 C57 C59 110.0(5) .
C58 C57 C59 113.1(7) .
O16 C60 C61 107.9(6) .
O16 C60 C62 108.2(7) .
C61 C60 C62 114.6(7) .
O17 C63 C64 107.6(8) .
O17 C63 C65 109.0(6) .
C64 C63 C65 111.5(7) .
O19 C66 C68 109.6(6) .
O19 C66 C67 108.3(8) .
C68 C66 C67 111.0(7) .
O20 C69 C70 109.6(5) .
O20 C69 C71 107.3(5) .
C70 C69 C71 112.9(6) .
O21 C72 C74 108.6(5) .
O21 C72 C73 108.3(6) .
C74 C72 C73 113.7(6) .
O22 C75 C76 108.7(5) .
O22 C75 C77 109.1(5) .
C76 C75 C77 111.6(6) .
C78A C78 C79 86(2) .
C78A C78 O23 71.0(18) .
C79 C78 O23 135(2) .
C78A C78 C80' 99(3) .
C79 C78 C80' 114.0(19) .
O23 C78 C80' 108.1(16) .
C78A C78 C80 37.2(18) .
C79 C78 C80 105(2) .
O23 C78 C80 80.1(15) .
C80' C78 C80 61.7(13) .
C78 C78A O23 65.8(17) .
C78 C78A C79 50.8(16) .
O23 C78A C79 106.5(13) .
C78 C78A C80 118(3) .
O23 C78A C80 108.3(15) .
C79 C78A C80 130.5(16) .
C78 C78A C80' 49.9(19) .
O23 C78A C80' 86.1(11) .
C79 C78A C80' 80.3(12) .
C80 C78A C80' 68.3(13) .
C78 C79 C78A 42.9(15) .
C80' C80 C78 42.7(9) .
C80' C80 C78A 67.5(13) .
C78 C80 C78A 25.0(11) .
C80 C80' C78 75.6(15) .
C80 C80' C78A 44.3(9) .
C78 C80' C78A 31.5(12) .
O24 C81 C83 109.3(5) .
O24 C81 C82 108.4(6) .
C83 C81 C82 112.2(6) .
O25 C84 C85 109.8(10) .
O25 C84 C86 103.2(9) .
C85 C84 C86 106.0(10) .
O25 C84' C86 97.4(14) .
O25 C84' C87 132(2) .
C86 C84' C87 129(2) .
O26 C87 C84' 102(2) .
O26 C87 C89 77(2) 4_566
C84' C87 C89 132(2) 4_566

loop_
_geom_bond_atom_site_label_1
_geom_bond_atom_site_label_2
_geom_bond_distance
_geom_bond_site_symmetry_2
Ti1 O9 1.780(5) .
Ti1 O10 1.813(5) .
Ti1 O12 1.974(4) .
Ti1 O11 2.013(4) .
Ti1 O1 2.060(4) .
Ti1 O6 2.128(4) .
Ti1 Ti3 3.1310(15) .
Ti2 O13 1.749(4) .
Ti2 O15 1.837(4) .
Ti2 O12 1.876(4) .
Ti2 O14 1.975(4) .
Ti2 O2 2.027(4) .
Ti2 Ti3 3.1012(15) .
Ti3 O16 1.788(4) .
Ti3 O17 1.804(4) .
Ti3 O12 1.987(4) .
Ti3 O11 2.020(4) .
Ti3 O14 2.026(4) .
Ti3 O5 2.180(4) .
Ti4 O19 1.797(4) .
Ti4 O20 1.800(4) .
Ti4 O18 1.969(4) .
Ti4 O22 2.008(4) .
Ti4 O21 2.034(4) .
Ti4 O4 2.195(4) .
Ti4 Ti5 3.0994(14) .
Ti4 Ti6 3.1072(15) .
Ti5 O23 1.750(4) .
Ti5 O15 1.819(4) .
Ti5 O18 1.891(4) .
Ti5 O21 1.971(4) .
Ti5 O7 2.017(4) .
Ti6 O25 1.791(4) .
Ti6 O24 1.800(4) .
Ti6 O18 1.982(4) .
Ti6 O22 2.007(4) .
Ti6 O8 2.061(4) .
Ti6 O3 2.131(4) .
O1 C21 1.253(7) .
O2 C21 1.271(7) .
O3 C22 1.269(6) .
O4 C22 1.238(7) .
O5 C43 1.251(6) .
O6 C43 1.267(7) .
O7 C44 1.273(7) .
O8 C44 1.253(6) .
O9 C45 1.407(14) .
O10 C48 1.456(8) .
O11 C51 1.461(7) .
O13 C54 1.366(9) .
O14 C57 1.444(7) .
O16 C60 1.442(8) .
O17 C63 1.420(8) .
O19 C66 1.430(8) .
O20 C69 1.433(7) .
O21 C72 1.453(7) .
O22 C75 1.466(6) .
O23 C78 1.39(2) .
O23 C78A 1.437(16) .
O24 C81 1.439(8) .
O25 C84 1.410(13) .
O25 C84' 1.50(2) .
N1 C13 1.376(9) .
N1 C7 1.411(9) .
N1 C1 1.409(8) .
N2 C23 1.409(8) .
N2 C35 1.411(8) .
N2 C29 1.439(8) .
C1 C2 1.390(9) .
C1 C6 1.393(9) .
C2 C3 1.378(8) .
C2 H2 0.9500 .
C3 C4 1.393(8) .
C3 H3 0.9500 .
C4 C5 1.399(8) .
C4 C19 1.471(8) .
C5 C6 1.378(8) .
C5 H5 0.9500 .
C6 H6 0.9500 .
C7 C12 1.361(10) .
C7 C8 1.382(10) .
C8 C9 1.363(10) .
C8 H8 0.9500 .
C9 C10 1.363(11) .
C9 H9 0.9500 .
C10 C11 1.388(10) .
C10 H10 0.9500 .
C11 C12 1.404(10) .
C11 H11 0.9500 .
C12 H12 0.9500 .
C13 C18 1.357(14) .
C13 C14 1.398(14) .
C14 C15 1.430(15) .
C14 H14 0.9500 .
C15 C16 1.456(19) .
C15 H15 0.9500 .
C16 C17 1.419(19) .
C16 H16 0.9500 .
C17 C18 1.473(15) .
C17 H17 0.9500 .
C18 H18 0.9500 .
C19 C20 1.329(8) .
C20 C21 1.485(7) .
C20 C22 1.504(8) .
C23 C24 1.371(9) .
C23 C28 1.382(9) .
C24 C25 1.373(9) .
C24 H24 0.9500 .
C25 C26 1.399(8) .
C25 H25 0.9500 .
C26 C27 1.391(8) .
C26 C41 1.455(8) .
C27 C28 1.372(9) .
C27 H27 0.9500 .
C28 H28 0.9500 .
C29 C30 1.358(10) .
C29 C34 1.380(9) .
C30 C31 1.382(9) .
C30 H30 0.9500 .
C31 C32 1.382(11) .
C31 H31 0.9500 .
C32 C33 1.367(11) .
C32 H32 0.9500 .
C33 C34 1.372(10) .
C33 H33 0.9500 .
C34 H34 0.9500 .
C35 C40 1.379(10) .
C35 C36 1.386(10) .
C36 C37 1.393(10) .
C36 H36 0.9500 .
C37 C38 1.362(11) .
C37 H37 0.9500 .
C38 C39 1.357(11) .
C38 H38 0.9500 .
C39 C40 1.380(10) .
C39 H39 0.9500 .
C40 H40 0.9500 .
C41 C42 1.337(8) .
C42 C44 1.468(8) .
C42 C43 1.500(7) .
C45 C47 1.424(18) .
C45 C46 1.65(3) .
C48 C49 1.526(10) .
C48 C50 1.535(10) .
C51 C53 1.410(16) .
C51 C53A 1.484(19) .
C51 C52 1.527(15) .
C53 C53A 1.75(3) .
C54 C55 1.391(14) .
C54 C56 1.497(13) .
C57 C58 1.526(10) .
C57 C59 1.541(10) .
C60 C61 1.508(11) .
C60 C62 1.530(12) .
C63 C64 1.526(14) .
C63 C65 1.541(11) .
C66 C68 1.511(12) .
C66 C67 1.521(12) .
C69 C70 1.514(9) .
C69 C71 1.532(9) .
C72 C74 1.529(10) .
C72 C73 1.533(10) .
C75 C76 1.508(9) .
C75 C77 1.561(9) .
C78 C78A 1.04(3) .
C78 C79 1.19(2) .
C78 C80' 1.53(3) .
C78 C80 2.18(4) .
C78A C79 1.53(2) .
C78A C80 1.49(3) .
C78A C80' 1.97(3) .
C80 C80' 1.98(3) .
C81 C83 1.530(10) .
C81 C82 1.539(9) .
C84 C85 1.516(19) .
C84 C86 1.650(16) .
C84' C86 1.70(3) .
C84' C87 1.83(4) .
O26 C87 1.59(4) .
C87 C89 1.95(4) 4_566

loop_
_geom_torsion_atom_site_label_1
_geom_torsion_atom_site_label_2
_geom_torsion_atom_site_label_3
_geom_torsion_atom_site_label_4
_geom_torsion
_geom_torsion_site_symmetry_4
O10 Ti1 O9 C45 36.4(19) .
O12 Ti1 O9 C45 -143.9(19) .
O11 Ti1 O9 C45 138.2(19) .
O1 Ti1 O9 C45 -58.8(19) .
Ti3 Ti1 O9 C45 177.9(19) .
O9 Ti1 O10 C48 -177.0(6) .
O12 Ti1 O10 C48 4.2(11) .
O11 Ti1 O10 C48 81.7(6) .
O1 Ti1 O10 C48 -84.4(6) .
O6 Ti1 O10 C48 -3.0(6) .
Ti3 Ti1 O10 C48 61.9(7) .
O13 Ti2 O12 Ti1 -98.4(4) .
O15 Ti2 O12 Ti1 77.3(5) .
O14 Ti2 O12 Ti1 156.2(4) .
O2 Ti2 O12 Ti1 3.9(4) .
Ti3 Ti2 O12 Ti1 149.7(5) .
O13 Ti2 O12 Ti3 111.9(2) .
O15 Ti2 O12 Ti3 -72.4(4) .
O14 Ti2 O12 Ti3 6.51(17) .
O2 Ti2 O12 Ti3 -145.78(19) .
O15 Ti2 O13 C54 -154.4(12) .
O12 Ti2 O13 C54 23.3(13) .
O14 Ti2 O13 C54 104.8(12) .
O2 Ti2 O13 C54 -66.6(13) .
Ti3 Ti2 O13 C54 62.6(13) .
O23 Ti5 O15 Ti2 143.4(3) .
O18 Ti5 O15 Ti2 -33.6(5) .
O21 Ti5 O15 Ti2 -109.0(3) .
O7 Ti5 O15 Ti2 40.7(3) .
Ti4 Ti5 O15 Ti2 -81.8(3) .
O13 Ti2 O15 Ti5 132.9(3) .
O12 Ti2 O15 Ti5 -42.9(5) .
O14 Ti2 O15 Ti5 -116.9(3) .
O2 Ti2 O15 Ti5 30.9(3) .
Ti3 Ti2 O15 Ti5 -88.7(3) .
O17 Ti3 O16 C60 -12.8(7) .
O12 Ti3 O16 C60 161.5(7) .
O11 Ti3 O16 C60 -121.3(7) .
O14 Ti3 O16 C60 86.7(7) .
Ti2 Ti3 O16 C60 124.9(7) .
Ti1 Ti3 O16 C60 -159.7(6) .
O16 Ti3 O17 C63 177.8(9) .
O12 Ti3 O17 C63 15.7(12) .
O11 Ti3 O17 C63 -85.2(9) .
O14 Ti3 O17 C63 80.5(9) .
O5 Ti3 O17 C63 -2.6(9) .
Ti2 Ti3 O17 C63 60.6(9) .
Ti1 Ti3 O17 C63 -60.5(9) .
O23 Ti5 O18 Ti4 104.5(2) .
O15 Ti5 O18 Ti4 -78.6(4) .
O21 Ti5 O18 Ti4 2.09(18) .
O7 Ti5 O18 Ti4 -153.2(2) .
O23 Ti5 O18 Ti6 -100.0(4) .
O15 Ti5 O18 Ti6 76.9(5) .
O21 Ti5 O18 Ti6 157.6(4) .
O7 Ti5 O18 Ti6 2.3(4) .
Ti4 Ti5 O18 Ti6 155.5(5) .
O20 Ti4 O19 C66 -5.6(7) .
O18 Ti4 O19 C66 170.0(7) .
O22 Ti4 O19 C66 -112.1(7) .
O21 Ti4 O19 C66 94.9(7) .
Ti5 Ti4 O19 C66 133.5(7) .
Ti6 Ti4 O19 C66 -150.9(7) .
O19 Ti4 O20 C69 168.8(7) .
O18 Ti4 O20 C69 3.9(11) .
O22 Ti4 O20 C69 -94.8(7) .
O21 Ti4 O20 C69 71.7(7) .
O4 Ti4 O20 C69 -12.3(7) .
Ti5 Ti4 O20 C69 55.6(7) .
Ti6 Ti4 O20 C69 -72.1(7) .
O15 Ti5 O23 C78A 174.6(12) .
O18 Ti5 O23 C78A -7.2(13) .
O21 Ti5 O23 C78A 74.3(13) .
O7 Ti5 O23 C78A -96.0(13) .
Ti4 Ti5 O23 C78A 32.5(13) .
O25 Ti6 O24 C81 -170.7(6) .
O18 Ti6 O24 C81 10.4(11) .
O22 Ti6 O24 C81 87.7(6) .
O8 Ti6 O24 C81 -79.0(6) .
O3 Ti6 O24 C81 1.9(6) .
Ti4 Ti6 O24 C81 69.6(6) .
O24 Ti6 O25 C84 172.4(9) .
O18 Ti6 O25 C84 -7.9(9) .
O22 Ti6 O25 C84 -85.8(9) .
O8 Ti6 O25 C84 77.0(9) .
Ti4 Ti6 O25 C84 -45.8(9) .
O24 Ti6 O25 C84' 23.3(16) .
O18 Ti6 O25 C84' -157.0(16) .
O22 Ti6 O25 C84' 125.0(16) .
O8 Ti6 O25 C84' -72.1(16) .
Ti4 Ti6 O25 C84' 165.0(16) .
C13 N1 C1 C2 -17.2(11) .
C7 N1 C1 C2 159.6(7) .
C13 N1 C1 C6 162.1(8) .
C7 N1 C1 C6 -21.1(11) .
C6 C1 C2 C3 -3.7(11) .
N1 C1 C2 C3 175.5(6) .
C1 C2 C3 C4 1.6(11) .
C2 C3 C4 C5 1.4(10) .
C2 C3 C4 C19 -175.1(6) .
C3 C4 C5 C6 -2.3(10) .
C19 C4 C5 C6 174.4(6) .
C4 C5 C6 C1 0.2(11) .
C2 C1 C6 C5 2.8(11) .
N1 C1 C6 C5 -176.4(7) .
C13 N1 C7 C12 127.6(8) .
C1 N1 C7 C12 -49.3(10) .
C13 N1 C7 C8 -47.8(10) .
C1 N1 C7 C8 135.3(7) .
C12 C7 C8 C9 1.6(12) .
N1 C7 C8 C9 177.0(7) .
C7 C8 C9 C10 -0.7(12) .
C8 C9 C10 C11 0.0(12) .
C9 C10 C11 C12 -0.1(12) .
C8 C7 C12 C11 -1.7(11) .
N1 C7 C12 C11 -177.1(7) .
C10 C11 C12 C7 1.0(12) .
C7 N1 C13 C18 120.3(9) .
C1 N1 C13 C18 -62.7(12) .
C7 N1 C13 C14 -63.6(11) .
C1 N1 C13 C14 113.4(10) .
C18 C13 C14 C15 8.1(19) .
N1 C13 C14 C15 -168.0(12) .
C13 C14 C15 C16 -23.0(19) .
C14 C15 C16 C17 29(3) .
C15 C16 C17 C18 -17(3) .
N1 C13 C18 C17 -176.7(8) .
C14 C13 C18 C17 7.4(16) .
C16 C17 C18 C13 -3.6(17) .
C3 C4 C19 C20 -2.5(11) .
C5 C4 C19 C20 -178.9(6) .
C4 C19 C20 C21 176.0(6) .
C4 C19 C20 C22 0.7(10) .
Ti1 O1 C21 O2 37.0(8) .
Ti1 O1 C21 C20 -141.7(4) .
Ti2 O2 C21 O1 5.5(9) .
Ti2 O2 C21 C20 -175.8(4) .
C19 C20 C21 O1 -18.0(8) .
C22 C20 C21 O1 158.0(5) .
C19 C20 C21 O2 163.2(5) .
C22 C20 C21 O2 -20.8(7) .
Ti4 O4 C22 O3 12.9(8) .
Ti4 O4 C22 C20 -165.7(3) .
Ti6 O3 C22 O4 -9.3(8) .
Ti6 O3 C22 C20 169.3(3) .
C19 C20 C22 O4 -96.0(7) .
C21 C20 C22 O4 88.5(6) .
C19 C20 C22 O3 85.3(7) .
C21 C20 C22 O3 -90.3(6) .
C35 N2 C23 C24 -34.4(11) .
C29 N2 C23 C24 127.7(7) .
C35 N2 C23 C28 147.1(7) .
C29 N2 C23 C28 -50.8(9) .
C28 C23 C24 C25 -2.6(11) .
N2 C23 C24 C25 178.9(7) .
C23 C24 C25 C26 -0.2(11) .
C24 C25 C26 C27 3.4(10) .
C24 C25 C26 C41 -177.0(6) .
C25 C26 C27 C28 -3.8(10) .
C41 C26 C27 C28 176.5(6) .
C26 C27 C28 C23 1.1(11) .
C24 C23 C28 C27 2.2(11) .
N2 C23 C28 C27 -179.3(6) .
C23 N2 C29 C30 -50.2(9) .
C35 N2 C29 C30 112.4(8) .
C23 N2 C29 C34 129.9(8) .
C35 N2 C29 C34 -67.5(9) .
C34 C29 C30 C31 0.5(12) .
N2 C29 C30 C31 -179.4(7) .
C29 C30 C31 C32 0.2(12) .
C30 C31 C32 C33 -0.3(14) .
C31 C32 C33 C34 -0.4(15) .
C32 C33 C34 C29 1.1(15) .
C30 C29 C34 C33 -1.2(13) .
N2 C29 C34 C33 178.8(8) .
C23 N2 C35 C40 -35.2(11) .
C29 N2 C35 C40 163.0(7) .
C23 N2 C35 C36 144.1(7) .
C29 N2 C35 C36 -17.7(11) .
C40 C35 C36 C37 -1.4(12) .
N2 C35 C36 C37 179.3(7) .
C35 C36 C37 C38 1.1(14) .
C36 C37 C38 C39 0.1(15) .
C37 C38 C39 C40 -1.0(16) .
C38 C39 C40 C35 0.7(15) .
C36 C35 C40 C39 0.5(13) .
N2 C35 C40 C39 179.8(8) .
C27 C26 C41 C42 -163.3(6) .
C25 C26 C41 C42 17.1(10) .
C26 C41 C42 C44 177.8(6) .
C26 C41 C42 C43 5.9(10) .
Ti3 O5 C43 O6 7.6(8) .
Ti3 O5 C43 C42 -170.9(4) .
Ti1 O6 C43 O5 -6.0(8) .
Ti1 O6 C43 C42 172.7(3) .
C41 C42 C43 O5 -101.2(7) .
C44 C42 C43 O5 86.4(6) .
C41 C42 C43 O6 80.0(7) .
C44 C42 C43 O6 -92.3(6) .
Ti6 O8 C44 O7 35.8(9) .
Ti6 O8 C44 C42 -143.0(4) .
Ti5 O7 C44 O8 -9.7(10) .
Ti5 O7 C44 C42 169.0(4) .
C41 C42 C44 O8 -20.6(8) .
C43 C42 C44 O8 152.2(5) .
C41 C42 C44 O7 160.6(5) .
C43 C42 C44 O7 -26.7(7) .
Ti1 O9 C45 C47 72(3) .
Ti1 O9 C45 C46 -168.2(16) .
Ti1 O10 C48 C49 -164.3(5) .
Ti1 O10 C48 C50 73.1(8) .
Ti1 O11 C51 C53 -75.8(9) .
Ti3 O11 C51 C53 140.1(8) .
Ti1 O11 C51 C53A -155.7(11) .
Ti3 O11 C51 C53A 60.2(13) .
Ti1 O11 C51 C52 46.8(10) .
Ti3 O11 C51 C52 -97.3(8) .
O11 C51 C53 C53A -109.7(9) .
C52 C51 C53 C53A 124.4(11) .
O11 C51 C53A C53 102.4(10) .
C52 C51 C53A C53 -103.3(14) .
Ti2 O13 C54 C55 -81.2(18) .
Ti2 O13 C54 C56 73.9(17) .
Ti2 O14 C57 C58 -45.5(8) .
Ti3 O14 C57 C58 137.8(5) .
Ti2 O14 C57 C59 79.2(7) .
Ti3 O14 C57 C59 -97.5(6) .
Ti3 O16 C60 C61 -123.7(7) .
Ti3 O16 C60 C62 111.8(8) .
Ti3 O17 C63 C64 101.6(9) .
Ti3 O17 C63 C65 -137.3(7) .
Ti4 O19 C66 C68 -107.1(7) .
Ti4 O19 C66 C67 131.7(6) .
Ti4 O20 C69 C70 90.5(7) .
Ti4 O20 C69 C71 -146.7(6) .
Ti5 O21 C72 C74 -43.2(8) .
Ti4 O21 C72 C74 133.7(5) .
Ti5 O21 C72 C73 80.8(7) .
Ti4 O21 C72 C73 -102.3(5) .
Ti6 O22 C75 C76 -85.1(6) .
Ti4 O22 C75 C76 119.4(5) .
Ti6 O22 C75 C77 36.8(8) .
Ti4 O22 C75 C77 -118.7(5) .
C78A O23 C78 C79 -64(3) .
C78A O23 C78 C80' 93(3) .
C78A O23 C78 C80 37.3(17) .
C79 C78 C78A O23 140.0(17) .
C80' C78 C78A O23 -106.3(14) .
C80 C78 C78A O23 -99(2) .
O23 C78 C78A C79 -140.0(17) .
C80' C78 C78A C79 114(2) .
C80 C78 C78A C79 121(2) .
C79 C78 C78A C80 -121(2) .
O23 C78 C78A C80 99(2) .
C80' C78 C78A C80 -7(3) .
C79 C78 C78A C80' -114(2) .
O23 C78 C78A C80' 106.3(14) .
C80 C78 C78A C80' 7(3) .
Ti5 O23 C78A C78 -168.5(15) .
C78 O23 C78A C79 31.3(16) .
Ti5 O23 C78A C79 -137.2(11) .
C78 O23 C78A C80 -113(3) .
Ti5 O23 C78A C80 79(2) .
C78 O23 C78A C80' -47.4(18) .
Ti5 O23 C78A C80' 144.1(9) .
O23 C78 C79 C78A 58(3) .
C80' C78 C79 C78A -98(3) .
C80 C78 C79 C78A -32.4(16) .
O23 C78A C79 C78 -37.6(19) .
C80 C78A C79 C78 95(3) .
C80' C78A C79 C78 45(2) .
C78 C78A C80 C80' 6(2) .
O23 C78A C80 C80' 77.9(14) .
C79 C78A C80 C80' -55(2) .
O23 C78A C80 C78 72(2) .
C79 C78A C80 C78 -61(3) .
C80' C78A C80 C78 -6(2) .
C78A C78 C80' C80 5.1(18) .
C79 C78 C80' C80 95(3) .
O23 C78 C80' C80 -67.6(19) .
C79 C78 C80' C78A 90(3) .
O23 C78 C80' C78A -73(2) .
C80 C78 C80' C78A -5.1(18) .
Ti6 O24 C81 C83 77.8(8) .
Ti6 O24 C81 C82 -159.6(5) .
Ti6 O25 C84 C85 -79.8(12) .
Ti6 O25 C84 C86 167.5(5) .
Ti6 O25 C84' C86 -171.9(6) .
Ti6 O25 C84' C87 21(4) .
O25 C84' C87 O26 -67(3) .
C86 C84' C87 O26 130(2) .
O25 C84' C87 C89 17(5) 4_566
C86 C84' C87 C89 -147(3) 4_566
